data_4314936
loop_
_publ_author_name
'Graham T. Sazama'
'Theodore A. Betley'

_publ_contact_author_address
;Department of Chemistry and Chemical Biology
Harvard University
Mallinckrodt 306E
12 Oxford Street
Cambridge, MA 02139
;
_publ_contact_author_email betley@chemistry.harvard.edu
_publ_contact_author_name 'Theodore A. Betley'
_publ_contact_author_phone 617-496-9944
_publ_section_title
;
 Ligand-Centered Redox Activity: Redox Properties of 3d Transition Metal
 Ions Ligated by the Weak-Field Tris(pyrrolyl)ethane Trianion
;
_journal_name_full 'Inorganic Chemistry'
_journal_page_first 2512
_journal_page_last 2524
_journal_paper_doi 10.1021/ic100028y
_journal_volume 49
_journal_year 2010
_chemical_compound_source 'chemical synthesis'
_chemical_formula_sum 'C62 H79 Li N4 Ni O4'
_chemical_formula_weight 1009.94
_chemical_name_common '[(tpe)Ni(py)][Li(thf)4]'
_chemical_properties_physical 'air-sensitive, moisture-sensitive, , oxygen-sensitive, paramagnetic'
_space_group_IT_number 14
_symmetry_cell_setting monoclinic
_symmetry_Int_Tables_number 14
_symmetry_space_group_name_Hall '-P 2yn'
_symmetry_space_group_name_H-M 'P 1 21/n 1'
_atom_sites_solution_hydrogens geom
_atom_sites_solution_primary direct
_atom_sites_solution_secondary difmap
_audit_creation_method SHELXL-97
_cell_angle_alpha 90.00
_cell_angle_beta 93.16(3)
_cell_angle_gamma 90.00
_cell_formula_units_Z 4
_cell_length_a 13.0737(17)
_cell_length_b 22.273(3)
_cell_length_c 19.323(5)
_cell_measurement_reflns_used 11608
_cell_measurement_temperature 193(2)
_cell_measurement_theta_max 23.99
_cell_measurement_theta_min 2.31
_cell_volume 5618.1(18)
_computing_cell_refinement 'SAINT V7.34A (Bruker AXS, 2006)'
_computing_data_collection 'SMART V5.625 (Bruker AXS, 2001a)'
_computing_data_reduction
; 
SAINT V7.34A (Bruker AXS, 2006), SADABS (Bruker AXS, 2004) 
;
_computing_molecular_graphics 'SHELXTL v6.12 (Bruker AXS, 2001b)'
_computing_publication_material 'SHELXTL v6.12 (Bruker AXS, 2001b)'
_computing_structure_refinement 'SHELXL-97 (Sheldrick, 1997)'
_computing_structure_solution 'SHELXS-97 (Sheldrick, 1990)'
_diffrn_ambient_temperature 193(2)
_diffrn_measured_fraction_theta_full 0.996
_diffrn_measured_fraction_theta_max 0.996
_diffrn_measurement_device_type 'Bruker Apex I CCD'
_diffrn_measurement_method 'omega scans 0.3%'
_diffrn_radiation_monochromator graphite
_diffrn_radiation_probe x-ray
_diffrn_radiation_type MoK\a
_diffrn_radiation_wavelength 0.71073
_diffrn_reflns_av_R_equivalents 0.0540
_diffrn_reflns_av_sigmaI/netI 0.0392
_diffrn_reflns_limit_h_max 16
_diffrn_reflns_limit_h_min -16
_diffrn_reflns_limit_k_max 28
_diffrn_reflns_limit_k_min -28
_diffrn_reflns_limit_l_max 24
_diffrn_reflns_limit_l_min -24
_diffrn_reflns_number 78916
_diffrn_reflns_theta_full 27.31
_diffrn_reflns_theta_max 27.31
_diffrn_reflns_theta_min 1.40
_diffrn_source 'fine-focus sealed tube'
_exptl_absorpt_coefficient_mu 0.395
_exptl_absorpt_correction_T_max 0.9579
_exptl_absorpt_correction_T_min 0.8181
_exptl_absorpt_correction_type multi-scan
_exptl_absorpt_process_details 'SADABS (Bruker AXS, 2004)'
_exptl_crystal_colour 'translucent green'
_exptl_crystal_density_diffrn 1.194
_exptl_crystal_density_method 'not measured'
_exptl_crystal_description Needle
_exptl_crystal_F_000 2168
_exptl_crystal_recrystallization_method 'hexanes and tetrahydrofuran'
_exptl_crystal_size_max 0.53
_exptl_crystal_size_mid 0.20
_exptl_crystal_size_min 0.11
_refine_diff_density_max 0.477
_refine_diff_density_min -0.252
_refine_diff_density_rms 0.051
_refine_ls_extinction_method none
_refine_ls_goodness_of_fit_ref 1.019
_refine_ls_hydrogen_treatment constr
_refine_ls_matrix_type full
_refine_ls_number_parameters 708
_refine_ls_number_reflns 12606
_refine_ls_number_restraints 304
_refine_ls_restrained_S_all 1.019
_refine_ls_R_factor_all 0.0817
_refine_ls_R_factor_gt 0.0506
_refine_ls_shift/su_max 0.000
_refine_ls_shift/su_mean 0.000
_refine_ls_structure_factor_coef Fsqd
_refine_ls_weighting_details 'calc w=1/[\s^2^(Fo^2^)+(0.0686P)^2^+1.8500P] where P=(Fo^2^+2Fc^2^)/3'
_refine_ls_weighting_scheme calc
_refine_ls_wR_factor_gt 0.1228
_refine_ls_wR_factor_ref 0.1429
_reflns_number_gt 8609
_reflns_number_total 12606
_reflns_threshold_expression >2sigma(I)
_cod_data_source_file ic100028y_si_002_3.cif
_cod_data_source_block gts004
_cod_original_sg_symbol_H-M 'P 21/n'
_cod_database_code 4314936

loop_
_symmetry_equiv_pos_as_xyz
'x, y, z'
'-x+1/2, y+1/2, -z+1/2'
'-x, -y, -z'
'x-1/2, -y-1/2, z-1/2'

loop_
_atom_site_label
_atom_site_type_symbol
_atom_site_fract_x
_atom_site_fract_y
_atom_site_fract_z
_atom_site_U_iso_or_equiv
_atom_site_adp_type
_atom_site_occupancy
_atom_site_symmetry_multiplicity
_atom_site_calc_flag
_atom_site_refinement_flags
_atom_site_disorder_assembly
_atom_site_disorder_group
Ni1 Ni -0.03008(2) -0.113760(12) 0.674875(14) 0.03643(10) Uani 1 1 d . . .
N1 N 0.07924(14) -0.16794(8) 0.70874(10) 0.0418(4) Uani 1 1 d . A .
C1 C -0.04213(19) -0.18517(10) 0.80185(12) 0.0472(6) Uani 1 1 d . A .
C2 C -0.0475(2) -0.22283(13) 0.86816(14) 0.0634(7) Uani 1 1 d . . .
H7A H -0.0396 -0.2654 0.8569 0.095 Uiso 1 1 calc R . .
H7B H -0.1139 -0.2165 0.8882 0.095 Uiso 1 1 calc R . .
H7C H 0.0076 -0.2106 0.9017 0.095 Uiso 1 1 calc R . .
N2 N -0.03880(14) -0.07646(8) 0.76790(9) 0.0398(4) Uani 1 1 d . A .
N3 N -0.14067(14) -0.17136(8) 0.68818(10) 0.0440(5) Uani 1 1 d . A .
C10 C 0.06086(19) -0.19522(10) 0.77076(12) 0.0472(6) Uani 1 1 d . . .
C11 C 0.1468(2) -0.22632(12) 0.79462(14) 0.0590(7) Uani 1 1 d . A .
H11 H 0.1542 -0.2492 0.8361 0.071 Uiso 1 1 calc R . .
C12 C 0.2214(2) -0.21779(12) 0.74608(14) 0.0589(7) Uani 1 1 d . . .
H10 H 0.2889 -0.2337 0.7486 0.071 Uiso 1 1 calc R A .
C13 C 0.17808(18) -0.18169(10) 0.69362(13) 0.0446(5) Uani 1 1 d . A .
C14 C 0.22424(17) -0.16326(10) 0.62846(13) 0.0436(5) Uani 1 1 d . . .
C15 C 0.31712(18) -0.13062(11) 0.63051(14) 0.0502(6) Uani 1 1 d . A .
C16 C 0.36325(19) -0.11853(11) 0.56900(15) 0.0553(7) Uani 1 1 d . . .
H15 H 0.4254 -0.0963 0.5709 0.066 Uiso 1 1 calc R A .
C17 C 0.3223(2) -0.13759(11) 0.50472(14) 0.0530(6) Uani 1 1 d . A .
C18 C 0.22997(19) -0.16890(10) 0.50319(13) 0.0489(6) Uani 1 1 d . . .
H17 H 0.1998 -0.1818 0.4599 0.059 Uiso 1 1 calc R A .
C19 C 0.18069(18) -0.18178(10) 0.56352(13) 0.0443(5) Uani 1 1 d . A .
C20 C -0.05190(17) -0.11818(10) 0.81910(12) 0.0427(5) Uani 1 1 d . . .
C21 C -0.07371(19) -0.09014(12) 0.88007(13) 0.0521(6) Uani 1 1 d . A .
H33A H -0.0863 -0.1090 0.9229 0.063 Uiso 1 1 calc R . .
C22 C -0.07372(19) -0.02826(12) 0.86654(13) 0.0520(6) Uani 1 1 d . . .
H101 H -0.0866 0.0029 0.8985 0.062 Uiso 1 1 calc R A .
C23 C -0.05143(16) -0.02101(10) 0.79763(11) 0.0408(5) Uani 1 1 d . A .
C24 C -0.03139(17) 0.03641(10) 0.76126(11) 0.0401(5) Uani 1 1 d . . .
C25 C 0.06507(18) 0.04771(10) 0.73506(12) 0.0430(5) Uani 1 1 d . A .
C26 C 0.0830(2) 0.10274(11) 0.70323(13) 0.0485(6) Uani 1 1 d . . .
H29 H 0.1489 0.1103 0.6867 0.058 Uiso 1 1 calc R A .
C27 C 0.0086(2) 0.14660(10) 0.69481(13) 0.0525(6) Uani 1 1 d . A .
C28 C -0.0860(2) 0.13479(11) 0.72066(14) 0.0545(6) Uani 1 1 d . . .
H27 H -0.1382 0.1644 0.7156 0.065 Uiso 1 1 calc R A .
C29 C -0.10744(18) 0.08126(11) 0.75370(13) 0.0485(6) Uani 1 1 d . A .
C30 C -0.12986(19) -0.20208(10) 0.74983(12) 0.0474(6) Uani 1 1 d . . .
C31 C -0.2077(2) -0.24309(12) 0.75356(14) 0.0609(7) Uani 1 1 d . A .
H34 H -0.2175 -0.2704 0.7904 0.073 Uiso 1 1 calc R . .
C32 C -0.2707(2) -0.23693(12) 0.69191(14) 0.0625(7) Uani 1 1 d . . .
H35 H -0.3310 -0.2592 0.6797 0.075 Uiso 1 1 calc R A .
C33 C -0.22801(19) -0.19250(11) 0.65289(13) 0.0473(6) Uani 1 1 d . A .
C34 C -0.26753(18) -0.16473(11) 0.58639(12) 0.0479(6) Uani 1 1 d . . .
C35 C -0.31699(18) -0.10886(12) 0.58773(13) 0.0495(6) Uani 1 1 d . A .
C36 C -0.35108(19) -0.08130(14) 0.52560(14) 0.0599(7) Uani 1 1 d . . .
H42 H -0.3846 -0.0435 0.5273 0.072 Uiso 1 1 calc R A .
C37 C -0.3376(2) -0.10728(16) 0.46179(14) 0.0634(8) Uani 1 1 d . A .
C38 C -0.2924(2) -0.16295(16) 0.46098(14) 0.0685(9) Uani 1 1 d . . .
H39 H -0.2849 -0.1821 0.4176 0.082 Uiso 1 1 calc R A .
C39 C -0.2567(2) -0.19284(12) 0.52195(14) 0.0575(7) Uani 1 1 d . A .
N4 N -0.07978(15) -0.06114(9) 0.59340(10) 0.0377(5) Uani 0.905(2) 1 d PD A 1
C40 C -0.1188(2) -0.00676(11) 0.60561(14) 0.0461(6) Uani 0.905(2) 1 d PD A 1
H10E H -0.1228 0.0058 0.6524 0.055 Uiso 0.905(2) 1 calc PR A 1
C41 C -0.1534(2) 0.03175(13) 0.55388(15) 0.0564(7) Uani 0.905(2) 1 d PD A 1
H50A H -0.1799 0.0700 0.5651 0.068 Uiso 0.905(2) 1 calc PR A 1
C42 C -0.1493(2) 0.01472(13) 0.48640(15) 0.0554(7) Uani 0.905(2) 1 d PD A 1
H46 H -0.1727 0.0409 0.4501 0.066 Uiso 0.905(2) 1 calc PR A 1
C43 C -0.1104(2) -0.04115(14) 0.47178(14) 0.0510(7) Uani 0.905(2) 1 d PD A 1
H47 H -0.1072 -0.0544 0.4252 0.061 Uiso 0.905(2) 1 calc PR A 1
C44 C -0.07620(19) -0.07770(11) 0.52653(13) 0.0448(6) Uani 0.905(2) 1 d PD A 1
H48 H -0.0491 -0.1161 0.5164 0.054 Uiso 0.905(2) 1 calc PR A 1
N4X N 0.01111(19) -0.03988(11) 0.62196(13) 0.031(4) Uani 0.095(2) 1 d PRD A 2
C40X C -0.05895(19) 0.00636(11) 0.60970(13) 0.0461(6) Uani 0.095(2) 1 d PRD A 2
H40X H -0.1239 0.0022 0.6290 0.055 Uiso 0.095(2) 1 calc PR A 2
C41X C -0.0427(15) 0.0575(7) 0.5722(9) 0.0564(7) Uani 0.095(2) 1 d PD A 2
H41X H -0.0956 0.0862 0.5633 0.068 Uiso 0.095(2) 1 calc PR A 2
C42X C 0.0524(15) 0.0652(10) 0.5484(13) 0.0554(7) Uani 0.095(2) 1 d PD A 2
H42X H 0.0682 0.1003 0.5232 0.066 Uiso 0.095(2) 1 calc PR A 2
C43X C 0.1249(15) 0.0217(9) 0.5613(12) 0.0510(7) Uani 0.095(2) 1 d PD A 2
H43X H 0.1919 0.0273 0.5458 0.061 Uiso 0.095(2) 1 calc PR A 2
C44X C 0.1022(12) -0.0299(8) 0.5965(11) 0.0448(6) Uani 0.095(2) 1 d PD A 2
H44X H 0.1538 -0.0597 0.6029 0.054 Uiso 0.095(2) 1 calc PR A 2
C151 C 0.3678(2) -0.10817(14) 0.69845(16) 0.0691(8) Uani 1 1 d . . .
H14A H 0.4123 -0.1396 0.7189 0.104 Uiso 1 1 calc R A .
H14B H 0.3149 -0.0980 0.7305 0.104 Uiso 1 1 calc R . .
H14C H 0.4088 -0.0724 0.6896 0.104 Uiso 1 1 calc R . .
C171 C 0.3758(3) -0.12470(14) 0.43909(17) 0.0741(9) Uani 1 1 d . . .
H20A H 0.3378 -0.1435 0.3997 0.111 Uiso 1 1 calc R A .
H20B H 0.4455 -0.1410 0.4432 0.111 Uiso 1 1 calc R . .
H20C H 0.3788 -0.0812 0.4318 0.111 Uiso 1 1 calc R . .
C191 C 0.0852(2) -0.22049(11) 0.55812(14) 0.0531(6) Uani 1 1 d . . .
H19A H 0.0997 -0.2594 0.5802 0.080 Uiso 1 1 calc R A .
H19B H 0.0641 -0.2267 0.5092 0.080 Uiso 1 1 calc R . .
H19C H 0.0300 -0.2004 0.5815 0.080 Uiso 1 1 calc R . .
C251 C 0.15067(19) 0.00238(12) 0.74180(16) 0.0620(7) Uani 1 1 d . . .
H31A H 0.1366 -0.0305 0.7090 0.093 Uiso 1 1 calc R A .
H31B H 0.1556 -0.0135 0.7891 0.093 Uiso 1 1 calc R . .
H31C H 0.2154 0.0218 0.7316 0.093 Uiso 1 1 calc R . .
C271 C 0.0297(3) 0.20504(13) 0.65814(17) 0.0772(9) Uani 1 1 d . . .
H32A H -0.0023 0.2383 0.6822 0.116 Uiso 1 1 calc R A .
H32B H 0.0012 0.2030 0.6102 0.116 Uiso 1 1 calc R . .
H32C H 0.1038 0.2117 0.6583 0.116 Uiso 1 1 calc R . .
C291 C -0.2133(2) 0.07184(14) 0.77892(17) 0.0712(8) Uani 1 1 d . . .
H26A H -0.2108 0.0744 0.8296 0.107 Uiso 1 1 calc R A .
H26B H -0.2386 0.0321 0.7643 0.107 Uiso 1 1 calc R . .
H26C H -0.2595 0.1029 0.7592 0.107 Uiso 1 1 calc R . .
C351 C -0.3348(2) -0.07862(14) 0.65622(14) 0.0645(7) Uani 1 1 d . . .
H44A H -0.3787 -0.1041 0.6834 0.097 Uiso 1 1 calc R A .
H44B H -0.3684 -0.0398 0.6476 0.097 Uiso 1 1 calc R . .
H44C H -0.2690 -0.0724 0.6820 0.097 Uiso 1 1 calc R . .
C371 C -0.3694(3) -0.0745(2) 0.39492(17) 0.0936(12) Uani 1 1 d . . .
H41A H -0.3700 -0.1027 0.3560 0.140 Uiso 1 1 calc R A .
H41B H -0.3206 -0.0421 0.3872 0.140 Uiso 1 1 calc R . .
H41C H -0.4380 -0.0575 0.3985 0.140 Uiso 1 1 calc R . .
C391 C -0.2062(3) -0.25309(13) 0.51804(18) 0.0846(10) Uani 1 1 d . . .
H45A H -0.1407 -0.2524 0.5452 0.127 Uiso 1 1 calc R A .
H45B H -0.1942 -0.2625 0.4696 0.127 Uiso 1 1 calc R . .
H45C H -0.2508 -0.2838 0.5368 0.127 Uiso 1 1 calc R . .
Li1 Li -0.7145(4) 0.0877(2) -0.0526(3) 0.0608(11) Uani 1 1 d . C .
O1 O -0.65982(16) 0.09485(8) 0.04316(10) 0.0657(5) Uani 1 1 d DU . .
C1A C -0.6561(3) 0.14972(14) 0.08289(17) 0.0818(10) Uani 1 1 d DU . .
H1A H -0.7255 0.1673 0.0845 0.098 Uiso 1 1 calc R . .
H1B H -0.6108 0.1794 0.0617 0.098 Uiso 1 1 calc R . .
C1B C -0.6153(4) 0.13367(18) 0.15386(19) 0.1085(14) Uani 1 1 d DU . .
H2A H -0.5407 0.1415 0.1591 0.130 Uiso 1 1 calc R . .
H2B H -0.6499 0.1573 0.1891 0.130 Uiso 1 1 calc R . .
C1C C -0.6359(4) 0.07132(17) 0.16128(18) 0.0992(12) Uani 1 1 d DU . .
H10C H -0.6983 0.0655 0.1873 0.119 Uiso 1 1 calc R . .
H10D H -0.5778 0.0513 0.1870 0.119 Uiso 1 1 calc R . .
C1D C -0.6508(2) 0.04542(13) 0.09040(15) 0.0637(7) Uani 1 1 d DU . .
H3A H -0.5916 0.0199 0.0798 0.076 Uiso 1 1 calc R . .
H3B H -0.7136 0.0205 0.0868 0.076 Uiso 1 1 calc R . .
O2 O -0.83816(15) 0.13400(8) -0.06950(11) 0.0683(5) Uani 1 1 d DU . .
C2A C -0.9397(2) 0.11141(12) -0.07995(16) 0.0630(7) Uani 1 1 d DU C .
H2A1 H -0.9555 0.0834 -0.0422 0.076 Uiso 1 1 calc R . .
H2A2 H -0.9476 0.0897 -0.1246 0.076 Uiso 1 1 calc R . .
C2B C -1.0093(2) 0.16461(14) -0.08020(19) 0.0768(9) Uani 1 1 d DU . .
H55A H -1.0320 0.1730 -0.0331 0.092 Uiso 1 1 calc R C .
H55B H -1.0703 0.1584 -0.1121 0.092 Uiso 1 1 calc R . .
C2C C -0.9438(3) 0.21441(16) -0.1051(3) 0.1060(13) Uani 1 1 d DU C .
H58A H -0.9447 0.2153 -0.1563 0.127 Uiso 1 1 calc R B 1
H58B H -0.9667 0.2538 -0.0881 0.127 Uiso 1 1 calc R B 1
C2D C -0.8401(4) 0.19886(19) -0.0746(5) 0.0772(18) Uani 0.776(18) 1 d PDU C 1
H2D1 H -0.7864 0.2132 -0.1049 0.093 Uiso 0.776(18) 1 calc PR C 1
H2D2 H -0.8285 0.2174 -0.0283 0.093 Uiso 0.776(18) 1 calc PR C 1
C2DX C -0.8411(11) 0.1881(10) -0.1140(19) 0.097(6) Uani 0.224(18) 1 d PDU C 2
H2D3 H -0.8328 0.1772 -0.1631 0.117 Uiso 0.224(18) 1 calc PR C 2
H2D4 H -0.7863 0.2167 -0.0989 0.117 Uiso 0.224(18) 1 calc PR C 2
O3 O -0.73374(14) 0.00220(8) -0.07123(10) 0.0631(5) Uani 1 1 d DU . .
C3A C -0.6577(2) -0.03617(13) -0.09713(18) 0.0736(8) Uani 1 1 d DU C .
H52A H -0.5929 -0.0324 -0.0685 0.088 Uiso 1 1 calc R . .
H52B H -0.6444 -0.0251 -0.1454 0.088 Uiso 1 1 calc R . .
C3B C -0.6969(3) -0.09890(14) -0.0944(2) 0.0926(11) Uani 1 1 d DU . .
H51A H -0.6850 -0.1199 -0.1384 0.111 Uiso 0.376(17) 1 calc PR C 1
H51B H -0.6603 -0.1211 -0.0561 0.111 Uiso 0.376(17) 1 calc PR C 1
H51C H -0.6424 -0.1270 -0.0775 0.111 Uiso 0.624(17) 1 calc PR C 2
H51D H -0.7249 -0.1124 -0.1404 0.111 Uiso 0.624(17) 1 calc PR C 2
C3C C -0.8002(7) -0.0972(4) -0.0838(10) 0.076(4) Uani 0.376(17) 1 d PDU C 1
H10A H -0.8189 -0.1291 -0.0511 0.091 Uiso 0.376(17) 1 calc PR C 1
H10B H -0.8409 -0.1028 -0.1281 0.091 Uiso 0.376(17) 1 calc PR C 1
C3D C -0.8193(2) -0.03406(14) -0.05308(18) 0.0746(8) Uani 1 1 d DU C .
H56A H -0.8843 -0.0170 -0.0730 0.090 Uiso 0.376(17) 1 calc PR C 1
H56B H -0.8228 -0.0364 -0.0021 0.090 Uiso 0.376(17) 1 calc PR C 1
H56C H -0.8741 -0.0331 -0.0905 0.090 Uiso 0.624(17) 1 calc PR C 2
H56D H -0.8476 -0.0192 -0.0098 0.090 Uiso 0.624(17) 1 calc PR C 2
C3CX C -0.7800(6) -0.0941(3) -0.0437(6) 0.077(2) Uani 0.624(17) 1 d PDU C 2
H3C1 H -0.8344 -0.1242 -0.0540 0.093 Uiso 0.624(17) 1 calc PR C 2
H3C2 H -0.7518 -0.1001 0.0044 0.093 Uiso 0.624(17) 1 calc PR C 2
O4 O -0.60718(15) 0.11698(9) -0.11015(10) 0.0678(5) Uani 1 1 d DU . .
C4A C -0.5008(2) 0.12284(14) -0.08821(18) 0.0728(8) Uani 1 1 d DU C .
H59A H -0.4702 0.0831 -0.0772 0.087 Uiso 0.767(16) 1 calc PR D 1
H59B H -0.4923 0.1488 -0.0467 0.087 Uiso 0.767(16) 1 calc PR D 1
H59C H -0.4875 0.1627 -0.0669 0.087 Uiso 0.233(16) 1 calc PR D 2
H59D H -0.4808 0.0915 -0.0538 0.087 Uiso 0.233(16) 1 calc PR D 2
C4B C -0.4505(4) 0.1516(5) -0.1503(3) 0.102(2) Uani 0.767(16) 1 d PDU C 1
H60A H -0.4507 0.1960 -0.1467 0.122 Uiso 0.767(16) 1 calc PR D 1
H60B H -0.3791 0.1376 -0.1533 0.122 Uiso 0.767(16) 1 calc PR D 1
C4C C -0.5134(3) 0.1319(2) -0.2096(2) 0.1163(14) Uani 1 1 d DU . .
H61A H -0.4902 0.0923 -0.2261 0.140 Uiso 0.767(16) 1 calc PR C 1
H61B H -0.5113 0.1612 -0.2480 0.140 Uiso 0.767(16) 1 calc PR D 1
H61C H -0.5049 0.1035 -0.2482 0.140 Uiso 0.233(16) 1 calc PR D 2
H61D H -0.4994 0.1731 -0.2258 0.140 Uiso 0.233(16) 1 calc PR D 2
C4D C -0.6183(3) 0.12767(19) -0.18406(18) 0.0914(11) Uani 1 1 d DU C .
H62A H -0.6563 0.1655 -0.1937 0.110 Uiso 1 1 calc R . .
H62B H -0.6564 0.0943 -0.2074 0.110 Uiso 1 1 calc R . .
C4BX C -0.4443(10) 0.1161(10) -0.1491(6) 0.073(4) Uani 0.233(16) 1 d PDU C 2
H4B1 H -0.4201 0.0742 -0.1531 0.088 Uiso 0.233(16) 1 calc PR D 2
H4B2 H -0.3838 0.1430 -0.1466 0.088 Uiso 0.233(16) 1 calc PR D 2

loop_
_atom_site_aniso_label
_atom_site_aniso_U_11
_atom_site_aniso_U_22
_atom_site_aniso_U_33
_atom_site_aniso_U_23
_atom_site_aniso_U_13
_atom_site_aniso_U_12
Ni1 0.03612(16) 0.03586(15) 0.03691(16) 0.00669(11) -0.00156(11) -0.00319(11)
N1 0.0438(11) 0.0374(9) 0.0437(11) 0.0060(8) -0.0026(9) -0.0013(8)
C1 0.0540(15) 0.0458(13) 0.0412(13) 0.0127(10) -0.0018(11) -0.0093(11)
C2 0.078(2) 0.0630(17) 0.0488(15) 0.0195(13) -0.0029(14) -0.0141(14)
N2 0.0423(10) 0.0379(10) 0.0389(10) 0.0037(8) 0.0013(8) -0.0040(8)
N3 0.0436(11) 0.0449(10) 0.0432(11) 0.0049(8) -0.0021(9) -0.0103(8)
C10 0.0561(15) 0.0396(12) 0.0449(14) 0.0098(10) -0.0071(11) -0.0040(11)
C11 0.0692(18) 0.0537(15) 0.0526(16) 0.0138(12) -0.0109(14) 0.0059(13)
C12 0.0530(16) 0.0589(16) 0.0633(17) 0.0114(13) -0.0102(13) 0.0154(13)
C13 0.0405(13) 0.0402(12) 0.0519(14) 0.0004(10) -0.0065(11) 0.0061(10)
C14 0.0401(12) 0.0369(11) 0.0534(14) 0.0000(10) -0.0015(11) 0.0093(9)
C15 0.0371(13) 0.0500(13) 0.0630(17) -0.0030(12) -0.0019(12) 0.0067(10)
C16 0.0369(13) 0.0528(14) 0.0764(19) -0.0001(13) 0.0048(13) 0.0017(11)
C17 0.0511(15) 0.0458(13) 0.0630(17) 0.0039(12) 0.0118(13) 0.0088(11)
C18 0.0569(15) 0.0389(12) 0.0508(14) -0.0023(10) 0.0024(12) 0.0079(11)
C19 0.0444(13) 0.0329(11) 0.0550(15) 0.0013(10) -0.0016(11) 0.0081(9)
C20 0.0405(12) 0.0500(13) 0.0372(12) 0.0049(10) -0.0006(10) -0.0105(10)
C21 0.0512(15) 0.0660(16) 0.0391(13) 0.0021(12) 0.0029(11) -0.0172(12)
C22 0.0501(14) 0.0624(16) 0.0444(14) -0.0099(11) 0.0105(11) -0.0151(12)
C23 0.0335(11) 0.0501(13) 0.0389(12) -0.0038(10) 0.0033(9) -0.0078(10)
C24 0.0406(12) 0.0410(11) 0.0385(12) -0.0086(9) 0.0022(10) -0.0047(9)
C25 0.0424(13) 0.0439(12) 0.0425(13) -0.0003(10) -0.0004(10) -0.0036(10)
C26 0.0492(14) 0.0489(14) 0.0473(14) 0.0016(11) 0.0011(11) -0.0096(11)
C27 0.0670(17) 0.0392(13) 0.0504(15) -0.0057(11) -0.0041(13) -0.0047(12)
C28 0.0616(17) 0.0407(12) 0.0606(16) -0.0117(12) -0.0014(13) 0.0102(12)
C29 0.0455(14) 0.0459(13) 0.0543(15) -0.0167(11) 0.0046(11) 0.0029(10)
C30 0.0534(14) 0.0429(12) 0.0458(14) 0.0066(10) 0.0018(11) -0.0116(11)
C31 0.0720(18) 0.0536(15) 0.0569(16) 0.0137(12) 0.0018(14) -0.0258(13)
C32 0.0612(17) 0.0611(16) 0.0643(18) 0.0056(13) -0.0044(14) -0.0301(13)
C33 0.0469(14) 0.0468(13) 0.0477(14) 0.0000(11) -0.0014(11) -0.0127(11)
C34 0.0416(13) 0.0589(15) 0.0428(13) -0.0025(11) -0.0004(10) -0.0182(11)
C35 0.0378(13) 0.0675(16) 0.0431(13) 0.0013(12) 0.0014(10) -0.0083(11)
C36 0.0401(14) 0.0824(19) 0.0570(17) 0.0114(14) 0.0006(12) -0.0047(13)
C37 0.0444(15) 0.099(2) 0.0457(16) 0.0094(15) -0.0061(12) -0.0220(15)
C38 0.0685(19) 0.095(2) 0.0420(15) -0.0145(15) 0.0000(13) -0.0383(18)
C39 0.0569(16) 0.0623(16) 0.0531(16) -0.0126(13) 0.0009(13) -0.0258(13)
N4 0.0379(11) 0.0392(11) 0.0356(11) 0.0020(8) -0.0004(9) -0.0012(8)
C40 0.0506(16) 0.0451(14) 0.0415(14) -0.0039(11) -0.0061(12) 0.0058(12)
C41 0.0613(18) 0.0454(15) 0.0607(19) 0.0056(13) -0.0123(14) 0.0078(13)
C42 0.0511(17) 0.0609(18) 0.0528(18) 0.0178(14) -0.0101(13) -0.0043(13)
C43 0.0459(16) 0.0724(19) 0.0342(15) 0.0024(13) -0.0040(12) -0.0107(14)
C44 0.0460(15) 0.0453(14) 0.0428(15) -0.0047(11) 0.0014(11) -0.0041(11)
N4X 0.051(11) 0.021(8) 0.020(8) -0.004(6) -0.004(8) 0.000(7)
C40X 0.0506(16) 0.0451(14) 0.0415(14) -0.0039(11) -0.0061(12) 0.0058(12)
C41X 0.0613(18) 0.0454(15) 0.0607(19) 0.0056(13) -0.0123(14) 0.0078(13)
C42X 0.0511(17) 0.0609(18) 0.0528(18) 0.0178(14) -0.0101(13) -0.0043(13)
C43X 0.0459(16) 0.0724(19) 0.0342(15) 0.0024(13) -0.0040(12) -0.0107(14)
C44X 0.0460(15) 0.0453(14) 0.0428(15) -0.0047(11) 0.0014(11) -0.0041(11)
C151 0.0501(16) 0.083(2) 0.073(2) -0.0079(16) -0.0090(14) -0.0080(14)
C171 0.073(2) 0.0713(19) 0.081(2) 0.0004(16) 0.0286(17) 0.0019(16)
C191 0.0549(15) 0.0441(13) 0.0593(16) -0.0036(11) -0.0059(12) -0.0049(11)
C251 0.0384(14) 0.0626(16) 0.086(2) 0.0194(15) 0.0109(13) 0.0015(12)
C271 0.098(2) 0.0488(16) 0.083(2) 0.0130(15) -0.0117(18) -0.0078(15)
C291 0.0522(16) 0.0710(19) 0.092(2) -0.0086(16) 0.0184(16) 0.0133(14)
C351 0.0586(17) 0.082(2) 0.0537(16) -0.0015(14) 0.0118(13) 0.0091(15)
C371 0.072(2) 0.152(4) 0.0556(19) 0.030(2) -0.0103(16) -0.028(2)
C391 0.107(3) 0.0603(18) 0.087(2) -0.0260(17) 0.009(2) -0.0229(18)
Li1 0.065(3) 0.054(2) 0.063(3) 0.000(2) -0.003(2) -0.011(2)
O1 0.0883(15) 0.0568(11) 0.0519(11) -0.0016(9) 0.0043(10) -0.0111(10)
C1A 0.109(3) 0.0599(18) 0.077(2) -0.0060(15) 0.0147(19) -0.0131(18)
C1B 0.170(4) 0.090(3) 0.065(2) -0.0113(19) -0.005(2) -0.025(3)
C1C 0.145(4) 0.088(2) 0.062(2) 0.0019(18) -0.014(2) -0.010(2)
C1D 0.0661(18) 0.0637(17) 0.0610(17) 0.0014(13) 0.0000(14) -0.0022(14)
O2 0.0586(12) 0.0484(10) 0.0964(15) 0.0006(10) -0.0092(11) -0.0136(9)
C2A 0.0646(18) 0.0592(16) 0.0640(18) -0.0065(13) -0.0059(14) -0.0188(13)
C2B 0.0664(19) 0.080(2) 0.083(2) -0.0011(17) -0.0024(16) -0.0010(16)
C2C 0.092(3) 0.066(2) 0.158(4) 0.023(2) -0.016(3) -0.0042(19)
C2D 0.082(3) 0.044(2) 0.105(5) -0.004(2) 0.000(3) -0.0176(19)
C2DX 0.071(7) 0.059(10) 0.159(17) 0.024(10) -0.019(11) -0.026(6)
O3 0.0600(11) 0.0538(10) 0.0760(13) -0.0040(9) 0.0089(10) -0.0106(9)
C3A 0.0640(18) 0.0685(19) 0.089(2) 0.0041(17) 0.0097(16) -0.0017(15)
C3B 0.112(3) 0.0578(18) 0.111(3) 0.0013(19) 0.031(2) 0.0004(18)
C3C 0.059(5) 0.046(4) 0.119(10) 0.021(5) -0.036(6) -0.008(3)
C3D 0.0656(19) 0.0706(19) 0.089(2) -0.0018(17) 0.0159(17) -0.0173(15)
C3CX 0.066(4) 0.066(3) 0.099(6) 0.031(4) -0.008(3) -0.011(3)
O4 0.0635(12) 0.0750(13) 0.0641(12) 0.0126(10) -0.0033(10) -0.0151(10)
C4A 0.0561(17) 0.0680(18) 0.093(2) -0.0058(17) -0.0042(16) 0.0104(14)
C4B 0.076(3) 0.113(6) 0.122(4) -0.060(4) 0.050(3) -0.019(3)
C4C 0.112(3) 0.143(4) 0.097(3) 0.009(3) 0.026(2) -0.011(3)
C4D 0.096(3) 0.110(3) 0.067(2) 0.0187(19) -0.0031(19) -0.021(2)
C4BX 0.069(6) 0.050(9) 0.102(8) -0.031(7) 0.026(5) 0.003(7)

loop_
_atom_type_symbol
_atom_type_description
_atom_type_scat_dispersion_real
_atom_type_scat_dispersion_imag
_atom_type_scat_source
C C 0.0033 0.0016 'International Tables Vol C Tables 4.2.6.8 and 6.1.1.4'
H H 0.0000 0.0000 'International Tables Vol C Tables 4.2.6.8 and 6.1.1.4'
N N 0.0061 0.0033 'International Tables Vol C Tables 4.2.6.8 and 6.1.1.4'
O O 0.0106 0.0060 'International Tables Vol C Tables 4.2.6.8 and 6.1.1.4'
Li Li -0.0003 0.0001 'International Tables Vol C Tables 4.2.6.8 and 6.1.1.4'
Ni Ni 0.3393 1.1124 'International Tables Vol C Tables 4.2.6.8 and 6.1.1.4'

loop_
_geom_angle_atom_site_label_1
_geom_angle_atom_site_label_2
_geom_angle_atom_site_label_3
_geom_angle
_geom_angle_site_symmetry_1
_geom_angle_site_symmetry_3
_geom_angle_publ_flag
N1 Ni1 N3 94.76(8) . . ?
N1 Ni1 N2 91.87(8) . . ?
N3 Ni1 N2 94.32(8) . . ?
N1 Ni1 N4X 117.42(9) . . ?
N3 Ni1 N4X 144.71(9) . . ?
N2 Ni1 N4X 98.45(9) . . ?
N1 Ni1 N4 143.96(8) . . ?
N3 Ni1 N4 105.75(8) . . ?
N2 Ni1 N4 115.20(8) . . ?
N4X Ni1 N4 39.29(9) . . ?
C13 N1 C10 107.33(19) . . ?
C13 N1 Ni1 138.11(16) . . ?
C10 N1 Ni1 113.85(16) . . ?
C10 C1 C30 110.6(2) . . ?
C10 C1 C20 108.34(18) . . ?
C30 C1 C20 108.27(19) . . ?
C10 C1 C2 109.3(2) . . ?
C30 C1 C2 110.3(2) . . ?
C20 C1 C2 110.0(2) . . ?
C1 C2 H7A 109.5 . . ?
C1 C2 H7B 109.5 . . ?
H7A C2 H7B 109.5 . . ?
C1 C2 H7C 109.5 . . ?
H7A C2 H7C 109.5 . . ?
H7B C2 H7C 109.5 . . ?
C20 N2 C23 106.48(18) . . ?
C20 N2 Ni1 112.56(14) . . ?
C23 N2 Ni1 140.02(15) . . ?
C30 N3 C33 107.53(19) . . ?
C30 N3 Ni1 113.47(15) . . ?
C33 N3 Ni1 138.98(16) . . ?
N1 C10 C11 109.6(2) . . ?
N1 C10 C1 118.7(2) . . ?
C11 C10 C1 131.7(2) . . ?
C10 C11 C12 107.0(2) . . ?
C10 C11 H11 126.5 . . ?
C12 C11 H11 126.5 . . ?
C13 C12 C11 107.2(2) . . ?
C13 C12 H10 126.4 . . ?
C11 C12 H10 126.4 . . ?
N1 C13 C12 108.9(2) . . ?
N1 C13 C14 123.35(19) . . ?
C12 C13 C14 127.6(2) . . ?
C19 C14 C15 118.6(2) . . ?
C19 C14 C13 120.7(2) . . ?
C15 C14 C13 120.5(2) . . ?
C16 C15 C14 119.3(2) . . ?
C16 C15 C151 119.1(2) . . ?
C14 C15 C151 121.7(2) . . ?
C15 C16 C17 122.8(2) . . ?
C15 C16 H15 118.6 . . ?
C17 C16 H15 118.6 . . ?
C16 C17 C18 117.5(2) . . ?
C16 C17 C171 121.3(3) . . ?
C18 C17 C171 121.2(3) . . ?
C19 C18 C17 121.7(2) . . ?
C19 C18 H17 119.1 . . ?
C17 C18 H17 119.1 . . ?
C18 C19 C14 120.1(2) . . ?
C18 C19 C191 118.5(2) . . ?
C14 C19 C191 121.2(2) . . ?
N2 C20 C21 110.4(2) . . ?
N2 C20 C1 119.0(2) . . ?
C21 C20 C1 130.5(2) . . ?
C20 C21 C22 106.5(2) . . ?
C20 C21 H33A 126.7 . . ?
C22 C21 H33A 126.7 . . ?
C23 C22 C21 107.2(2) . . ?
C23 C22 H101 126.4 . . ?
C21 C22 H101 126.4 . . ?
N2 C23 C22 109.4(2) . . ?
N2 C23 C24 123.06(19) . . ?
C22 C23 C24 127.2(2) . . ?
C25 C24 C29 118.5(2) . . ?
C25 C24 C23 120.5(2) . . ?
C29 C24 C23 121.0(2) . . ?
C26 C25 C24 119.4(2) . . ?
C26 C25 C251 119.0(2) . . ?
C24 C25 C251 121.7(2) . . ?
C27 C26 C25 122.6(2) . . ?
C27 C26 H29 118.7 . . ?
C25 C26 H29 118.7 . . ?
C26 C27 C28 117.4(2) . . ?
C26 C27 C271 121.2(3) . . ?
C28 C27 C271 121.4(3) . . ?
C27 C28 C29 122.4(2) . . ?
C27 C28 H27 118.8 . . ?
C29 C28 H27 118.8 . . ?
C28 C29 C24 119.8(2) . . ?
C28 C29 C291 118.7(2) . . ?
C24 C29 C291 121.5(2) . . ?
C31 C30 N3 109.6(2) . . ?
C31 C30 C1 131.3(2) . . ?
N3 C30 C1 118.98(19) . . ?
C30 C31 C32 106.9(2) . . ?
C30 C31 H34 126.6 . . ?
C32 C31 H34 126.6 . . ?
C33 C32 C31 107.1(2) . . ?
C33 C32 H35 126.4 . . ?
C31 C32 H35 126.4 . . ?
N3 C33 C32 108.9(2) . . ?
N3 C33 C34 121.5(2) . . ?
C32 C33 C34 129.5(2) . . ?
C35 C34 C39 118.7(2) . . ?
C35 C34 C33 119.3(2) . . ?
C39 C34 C33 122.0(2) . . ?
C36 C35 C34 119.9(2) . . ?
C36 C35 C351 119.8(3) . . ?
C34 C35 C351 120.3(2) . . ?
C37 C36 C35 122.1(3) . . ?
C37 C36 H42 118.9 . . ?
C35 C36 H42 118.9 . . ?
C38 C37 C36 117.7(3) . . ?
C38 C37 C371 121.4(3) . . ?
C36 C37 C371 120.9(3) . . ?
C37 C38 C39 122.6(3) . . ?
C37 C38 H39 118.7 . . ?
C39 C38 H39 118.7 . . ?
C34 C39 C38 119.0(3) . . ?
C34 C39 C391 120.6(3) . . ?
C38 C39 C391 120.5(3) . . ?
C40 N4 C44 116.7(2) . . ?
C40 N4 Ni1 119.44(16) . . ?
C44 N4 Ni1 123.82(17) . . ?
N4 C40 C41 123.3(3) . . ?
N4 C40 H10E 118.4 . . ?
C41 C40 H10E 118.4 . . ?
C42 C41 C40 119.6(3) . . ?
C42 C41 H50A 120.2 . . ?
C40 C41 H50A 120.2 . . ?
C41 C42 C43 118.8(3) . . ?
C41 C42 H46 120.6 . . ?
C43 C42 H46 120.6 . . ?
C42 C43 C44 118.7(3) . . ?
C42 C43 H47 120.7 . . ?
C44 C43 H47 120.7 . . ?
N4 C44 C43 122.9(2) . . ?
N4 C44 H48 118.5 . . ?
C43 C44 H48 118.5 . . ?
C44X N4X C40X 114.0(8) . . ?
C44X N4X Ni1 126.2(8) . . ?
C40X N4X Ni1 119.81(7) . . ?
C41X C40X N4X 125.8(9) . . ?
C41X C40X H40X 117.1 . . ?
N4X C40X H40X 117.1 . . ?
C42X C41X C40X 117.1(15) . . ?
C42X C41X H41X 121.5 . . ?
C40X C41X H41X 121.5 . . ?
C41X C42X C43X 119.0(17) . . ?
C41X C42X H42X 120.5 . . ?
C43X C42X H42X 120.5 . . ?
C42X C43X C44X 121.0(16) . . ?
C42X C43X H43X 119.5 . . ?
C44X C43X H43X 119.5 . . ?
N4X C44X C43X 122.9(15) . . ?
N4X C44X H44X 118.5 . . ?
C43X C44X H44X 118.5 . . ?
C15 C151 H14A 109.5 . . ?
C15 C151 H14B 109.5 . . ?
H14A C151 H14B 109.5 . . ?
C15 C151 H14C 109.5 . . ?
H14A C151 H14C 109.5 . . ?
H14B C151 H14C 109.5 . . ?
C17 C171 H20A 109.5 . . ?
C17 C171 H20B 109.5 . . ?
H20A C171 H20B 109.5 . . ?
C17 C171 H20C 109.5 . . ?
H20A C171 H20C 109.5 . . ?
H20B C171 H20C 109.5 . . ?
C19 C191 H19A 109.5 . . ?
C19 C191 H19B 109.5 . . ?
H19A C191 H19B 109.5 . . ?
C19 C191 H19C 109.5 . . ?
H19A C191 H19C 109.5 . . ?
H19B C191 H19C 109.5 . . ?
C25 C251 H31A 109.5 . . ?
C25 C251 H31B 109.5 . . ?
H31A C251 H31B 109.5 . . ?
C25 C251 H31C 109.5 . . ?
H31A C251 H31C 109.5 . . ?
H31B C251 H31C 109.5 . . ?
C27 C271 H32A 109.5 . . ?
C27 C271 H32B 109.5 . . ?
H32A C271 H32B 109.5 . . ?
C27 C271 H32C 109.5 . . ?
H32A C271 H32C 109.5 . . ?
H32B C271 H32C 109.5 . . ?
C29 C291 H26A 109.5 . . ?
C29 C291 H26B 109.5 . . ?
H26A C291 H26B 109.5 . . ?
C29 C291 H26C 109.5 . . ?
H26A C291 H26C 109.5 . . ?
H26B C291 H26C 109.5 . . ?
C35 C351 H44A 109.5 . . ?
C35 C351 H44B 109.5 . . ?
H44A C351 H44B 109.5 . . ?
C35 C351 H44C 109.5 . . ?
H44A C351 H44C 109.5 . . ?
H44B C351 H44C 109.5 . . ?
C37 C371 H41A 109.5 . . ?
C37 C371 H41B 109.5 . . ?
H41A C371 H41B 109.5 . . ?
C37 C371 H41C 109.5 . . ?
H41A C371 H41C 109.5 . . ?
H41B C371 H41C 109.5 . . ?
C39 C391 H45A 109.5 . . ?
C39 C391 H45B 109.5 . . ?
H45A C391 H45B 109.5 . . ?
C39 C391 H45C 109.5 . . ?
H45A C391 H45C 109.5 . . ?
H45B C391 H45C 109.5 . . ?
O2 Li1 O4 110.3(2) . . ?
O2 Li1 O3 113.1(2) . . ?
O4 Li1 O3 108.1(3) . . ?
O2 Li1 O1 112.1(3) . . ?
O4 Li1 O1 106.0(2) . . ?
O3 Li1 O1 106.9(2) . . ?
C1D O1 C1A 108.2(2) . . ?
C1D O1 Li1 123.7(2) . . ?
C1A O1 Li1 125.0(2) . . ?
O1 C1A C1B 106.7(3) . . ?
O1 C1A H1A 110.4 . . ?
C1B C1A H1A 110.4 . . ?
O1 C1A H1B 110.4 . . ?
C1B C1A H1B 110.4 . . ?
H1A C1A H1B 108.6 . . ?
C1C C1B C1A 105.5(3) . . ?
C1C C1B H2A 110.6 . . ?
C1A C1B H2A 110.6 . . ?
C1C C1B H2B 110.6 . . ?
C1A C1B H2B 110.6 . . ?
H2A C1B H2B 108.8 . . ?
C1B C1C C1D 107.5(3) . . ?
C1B C1C H10C 110.2 . . ?
C1D C1C H10C 110.2 . . ?
C1B C1C H10D 110.2 . . ?
C1D C1C H10D 110.2 . . ?
H10C C1C H10D 108.5 . . ?
O1 C1D C1C 106.9(2) . . ?
O1 C1D H3A 110.3 . . ?
C1C C1D H3A 110.3 . . ?
O1 C1D H3B 110.3 . . ?
C1C C1D H3B 110.3 . . ?
H3A C1D H3B 108.6 . . ?
C2A O2 C2D 109.3(3) . . ?
C2A O2 C2DX 102.2(9) . . ?
C2D O2 C2DX 31.6(13) . . ?
C2A O2 Li1 126.9(2) . . ?
C2D O2 Li1 123.8(3) . . ?
C2DX O2 Li1 121.9(5) . . ?
O2 C2A C2B 106.5(2) . . ?
O2 C2A H2A1 110.4 . . ?
C2B C2A H2A1 110.4 . . ?
O2 C2A H2A2 110.4 . . ?
C2B C2A H2A2 110.4 . . ?
H2A1 C2A H2A2 108.6 . . ?
C2A C2B C2C 103.2(3) . . ?
C2A C2B H55A 111.1 . . ?
C2C C2B H55A 111.1 . . ?
C2A C2B H55B 111.1 . . ?
C2C C2B H55B 111.1 . . ?
H55A C2B H55B 109.1 . . ?
C2DX C2C C2D 31.1(13) . . ?
C2DX C2C C2B 106.4(6) . . ?
C2D C2C C2B 103.0(3) . . ?
C2DX C2C H58A 81.5 . . ?
C2D C2C H58A 111.2 . . ?
C2B C2C H58A 111.2 . . ?
C2DX C2C H58B 133.0 . . ?
C2D C2C H58B 111.2 . . ?
C2B C2C H58B 111.2 . . ?
H58A C2C H58B 109.1 . . ?
O2 C2D C2C 105.8(3) . . ?
O2 C2D H2D1 110.6 . . ?
C2C C2D H2D1 110.6 . . ?
O2 C2D H2D2 110.6 . . ?
C2C C2D H2D2 110.6 . . ?
H2D1 C2D H2D2 108.7 . . ?
O2 C2DX C2C 104.4(10) . . ?
O2 C2DX H2D3 110.9 . . ?
C2C C2DX H2D3 110.9 . . ?
O2 C2DX H2D4 110.9 . . ?
C2C C2DX H2D4 110.9 . . ?
H2D3 C2DX H2D4 108.9 . . ?
C3A O3 C3D 108.4(2) . . ?
C3A O3 Li1 124.4(2) . . ?
C3D O3 Li1 126.6(2) . . ?
O3 C3A C3B 107.6(3) . . ?
O3 C3A H52A 110.2 . . ?
C3B C3A H52A 110.2 . . ?
O3 C3A H52B 110.2 . . ?
C3B C3A H52B 110.2 . . ?
H52A C3A H52B 108.5 . . ?
C3C C3B C3A 108.8(4) . . ?
C3C C3B C3CX 32.2(5) . . ?
C3A C3B C3CX 102.6(4) . . ?
C3C C3B H51A 109.9 . . ?
C3A C3B H51A 109.9 . . ?
C3CX C3B H51A 138.2 . . ?
C3C C3B H51B 109.9 . . ?
C3A C3B H51B 109.9 . . ?
C3CX C3B H51B 83.5 . . ?
H51A C3B H51B 108.3 . . ?
C3C C3B H51C 131.4 . . ?
C3A C3B H51C 111.2 . . ?
C3CX C3B H51C 111.2 . . ?
H51A C3B H51C 80.8 . . ?
H51B C3B H51C 29.5 . . ?
C3C C3B H51D 79.9 . . ?
C3A C3B H51D 111.2 . . ?
C3CX C3B H51D 111.2 . . ?
H51A C3B H51D 32.0 . . ?
H51B C3B H51D 131.3 . . ?
H51C C3B H51D 109.2 . . ?
C3B C3C C3D 105.1(6) . . ?
C3B C3C H10A 110.7 . . ?
C3D C3C H10A 110.7 . . ?
C3B C3C H10B 110.7 . . ?
C3D C3C H10B 110.7 . . ?
H10A C3C H10B 108.8 . . ?
O3 C3D C3CX 106.0(3) . . ?
O3 C3D C3C 105.8(5) . . ?
C3CX C3D C3C 31.1(4) . . ?
O3 C3D H56A 110.6 . . ?
C3CX C3D H56A 134.3 . . ?
C3C C3D H56A 110.6 . . ?
O3 C3D H56B 110.6 . . ?
C3CX C3D H56B 82.1 . . ?
C3C C3D H56B 110.6 . . ?
H56A C3D H56B 108.7 . . ?
O3 C3D H56C 110.5 . . ?
C3CX C3D H56C 110.5 . . ?
C3C C3D H56C 82.2 . . ?
H56A C3D H56C 30.2 . . ?
H56B C3D H56C 131.0 . . ?
O3 C3D H56D 110.5 . . ?
C3CX C3D H56D 110.5 . . ?
C3C C3D H56D 134.5 . . ?
H56A C3D H56D 81.2 . . ?
H56B C3D H56D 30.3 . . ?
H56C C3D H56D 108.7 . . ?
C3D C3CX C3B 104.5(4) . . ?
C3D C3CX H3C1 110.9 . . ?
C3B C3CX H3C1 110.9 . . ?
C3D C3CX H3C2 110.9 . . ?
C3B C3CX H3C2 110.9 . . ?
H3C1 C3CX H3C2 108.9 . . ?
C4A O4 C4D 108.6(2) . . ?
C4A O4 Li1 125.2(2) . . ?
C4D O4 Li1 125.6(2) . . ?
C4BX C4A O4 106.5(6) . . ?
C4BX C4A C4B 30.8(6) . . ?
O4 C4A C4B 104.8(3) . . ?
C4BX C4A H59A 82.0 . . ?
O4 C4A H59A 110.8 . . ?
C4B C4A H59A 110.8 . . ?
C4BX C4A H59B 133.4 . . ?
O4 C4A H59B 110.8 . . ?
C4B C4A H59B 110.8 . . ?
H59A C4A H59B 108.9 . . ?
C4BX C4A H59C 110.4 . . ?
O4 C4A H59C 110.4 . . ?
C4B C4A H59C 83.0 . . ?
H59A C4A H59C 130.8 . . ?
H59B C4A H59C 29.5 . . ?
C4BX C4A H59D 110.4 . . ?
O4 C4A H59D 110.4 . . ?
C4B C4A H59D 135.2 . . ?
H59A C4A H59D 30.2 . . ?
H59B C4A H59D 81.6 . . ?
H59C C4A H59D 108.6 . . ?
C4C C4B C4A 104.1(4) . . ?
C4C C4B H60A 110.9 . . ?
C4A C4B H60A 110.9 . . ?
C4C C4B H60B 110.9 . . ?
C4A C4B H60B 110.9 . . ?
H60A C4B H60B 109.0 . . ?
C4B C4C C4BX 31.6(6) . . ?
C4B C4C C4D 104.6(4) . . ?
C4BX C4C C4D 104.9(6) . . ?
C4B C4C H61A 110.8 . . ?
C4BX C4C H61A 81.9 . . ?
C4D C4C H61A 110.8 . . ?
C4B C4C H61B 110.8 . . ?
C4BX C4C H61B 135.0 . . ?
C4D C4C H61B 110.8 . . ?
H61A C4C H61B 108.9 . . ?
C4B C4C H61C 135.3 . . ?
C4BX C4C H61C 110.8 . . ?
C4D C4C H61C 110.8 . . ?
H61A C4C H61C 30.6 . . ?
H61B C4C H61C 81.2 . . ?
C4B C4C H61D 82.0 . . ?
C4BX C4C H61D 110.8 . . ?
C4D C4C H61D 110.8 . . ?
H61A C4C H61D 131.1 . . ?
H61B C4C H61D 30.4 . . ?
H61C C4C H61D 108.8 . . ?
O4 C4D C4C 107.1(3) . . ?
O4 C4D H62A 110.3 . . ?
C4C C4D H62A 110.3 . . ?
O4 C4D H62B 110.3 . . ?
C4C C4D H62B 110.3 . . ?
H62A C4D H62B 108.5 . . ?
C4A C4BX C4C 107.7(8) . . ?
C4A C4BX H4B1 110.2 . . ?
C4C C4BX H4B1 110.2 . . ?
C4A C4BX H4B2 110.2 . . ?
C4C C4BX H4B2 110.2 . . ?
H4B1 C4BX H4B2 108.5 . . ?

loop_
_geom_bond_atom_site_label_1
_geom_bond_atom_site_label_2
_geom_bond_distance
_geom_bond_site_symmetry_2
_geom_bond_publ_flag
Ni1 N1 1.9555(18) . ?
Ni1 N3 1.9604(18) . ?
Ni1 N2 1.9891(19) . ?
Ni1 N4X 2.026(3) . ?
Ni1 N4 2.040(2) . ?
N1 C13 1.375(3) . ?
N1 C10 1.376(3) . ?
C1 C10 1.521(4) . ?
C1 C30 1.530(3) . ?
C1 C20 1.536(3) . ?
C1 C2 1.536(3) . ?
C2 H7A 0.9800 . ?
C2 H7B 0.9800 . ?
C2 H7C 0.9800 . ?
N2 C20 1.375(3) . ?
N2 C23 1.376(3) . ?
N3 C30 1.374(3) . ?
N3 C33 1.380(3) . ?
C10 C11 1.378(4) . ?
C11 C12 1.403(4) . ?
C11 H11 0.9500 . ?
C12 C13 1.390(3) . ?
C12 H10 0.9500 . ?
C13 C14 1.484(3) . ?
C14 C19 1.411(3) . ?
C14 C15 1.414(3) . ?
C15 C16 1.388(4) . ?
C15 C151 1.522(4) . ?
C16 C17 1.392(4) . ?
C16 H15 0.9500 . ?
C17 C18 1.393(4) . ?
C17 C171 1.509(4) . ?
C18 C19 1.392(3) . ?
C18 H17 0.9500 . ?
C19 C191 1.516(3) . ?
C20 C21 1.377(3) . ?
C21 C22 1.403(4) . ?
C21 H33A 0.9500 . ?
C22 C23 1.388(3) . ?
C22 H101 0.9500 . ?
C23 C24 1.489(3) . ?
C24 C25 1.407(3) . ?
C24 C29 1.411(3) . ?
C25 C26 1.397(3) . ?
C25 C251 1.507(3) . ?
C26 C27 1.381(4) . ?
C26 H29 0.9500 . ?
C27 C28 1.385(4) . ?
C27 C271 1.514(4) . ?
C28 C29 1.388(4) . ?
C28 H27 0.9500 . ?
C29 C291 1.508(4) . ?
C30 C31 1.372(3) . ?
C31 C32 1.417(4) . ?
C31 H34 0.9500 . ?
C32 C33 1.381(3) . ?
C32 H35 0.9500 . ?
C33 C34 1.492(3) . ?
C34 C35 1.403(4) . ?
C34 C39 1.408(3) . ?
C35 C36 1.399(4) . ?
C35 C351 1.514(4) . ?
C36 C37 1.382(4) . ?
C36 H42 0.9500 . ?
C37 C38 1.374(4) . ?
C37 C371 1.522(4) . ?
C38 C39 1.410(4) . ?
C38 H39 0.9500 . ?
C39 C391 1.499(4) . ?
N4 C40 1.340(3) . ?
N4 C44 1.347(3) . ?
C40 C41 1.374(4) . ?
C40 H10E 0.9500 . ?
C41 C42 1.362(4) . ?
C41 H50A 0.9500 . ?
C42 C43 1.379(4) . ?
C42 H46 0.9500 . ?
C43 C44 1.389(4) . ?
C43 H47 0.9500 . ?
C44 H48 0.9500 . ?
N4X C44X 1.332(13) . ?
N4X C40X 1.3900 . ?
C40X C41X 1.371(14) . ?
C40X H40X 0.9500 . ?
C41X C42X 1.361(15) . ?
C41X H41X 0.9500 . ?
C42X C43X 1.368(15) . ?
C42X H42X 0.9500 . ?
C43X C44X 1.376(15) . ?
C43X H43X 0.9500 . ?
C44X H44X 0.9500 . ?
C151 H14A 0.9800 . ?
C151 H14B 0.9800 . ?
C151 H14C 0.9800 . ?
C171 H20A 0.9800 . ?
C171 H20B 0.9800 . ?
C171 H20C 0.9800 . ?
C191 H19A 0.9800 . ?
C191 H19B 0.9800 . ?
C191 H19C 0.9800 . ?
C251 H31A 0.9800 . ?
C251 H31B 0.9800 . ?
C251 H31C 0.9800 . ?
C271 H32A 0.9800 . ?
C271 H32B 0.9800 . ?
C271 H32C 0.9800 . ?
C291 H26A 0.9800 . ?
C291 H26B 0.9800 . ?
C291 H26C 0.9800 . ?
C351 H44A 0.9800 . ?
C351 H44B 0.9800 . ?
C351 H44C 0.9800 . ?
C371 H41A 0.9800 . ?
C371 H41B 0.9800 . ?
C371 H41C 0.9800 . ?
C391 H45A 0.9800 . ?
C391 H45B 0.9800 . ?
C391 H45C 0.9800 . ?
Li1 O2 1.930(5) . ?
Li1 O4 1.950(5) . ?
Li1 O3 1.952(5) . ?
Li1 O1 1.953(5) . ?
O1 C1D 1.431(3) . ?
O1 C1A 1.443(3) . ?
C1A C1B 1.488(5) . ?
C1A H1A 0.9900 . ?
C1A H1B 0.9900 . ?
C1B C1C 1.423(5) . ?
C1B H2A 0.9900 . ?
C1B H2B 0.9900 . ?
C1C C1D 1.489(4) . ?
C1C H10C 0.9900 . ?
C1C H10D 0.9900 . ?
C1D H3A 0.9900 . ?
C1D H3B 0.9900 . ?
O2 C2A 1.423(3) . ?
O2 C2D 1.448(5) . ?
O2 C2DX 1.480(13) . ?
C2A C2B 1.495(4) . ?
C2A H2A1 0.9900 . ?
C2A H2A2 0.9900 . ?
C2B C2C 1.497(5) . ?
C2B H55A 0.9900 . ?
C2B H55B 0.9900 . ?
C2C C2DX 1.483(14) . ?
C2C C2D 1.488(6) . ?
C2C H58A 0.9900 . ?
C2C H58B 0.9900 . ?
C2D H2D1 0.9900 . ?
C2D H2D2 0.9900 . ?
C2DX H2D3 0.9900 . ?
C2DX H2D4 0.9900 . ?
O3 C3A 1.423(3) . ?
O3 C3D 1.438(3) . ?
C3A C3B 1.490(4) . ?
C3A H52A 0.9900 . ?
C3A H52B 0.9900 . ?
C3B C3C 1.378(9) . ?
C3B C3CX 1.506(8) . ?
C3B H51A 0.9900 . ?
C3B H51B 0.9900 . ?
C3B H51C 0.9900 . ?
C3B H51D 0.9900 . ?
C3C C3D 1.553(10) . ?
C3C H10A 0.9900 . ?
C3C H10B 0.9900 . ?
C3D C3CX 1.440(6) . ?
C3D H56A 0.9900 . ?
C3D H56B 0.9900 . ?
C3D H56C 0.9900 . ?
C3D H56D 0.9900 . ?
C3CX H3C1 0.9900 . ?
C3CX H3C2 0.9900 . ?
O4 C4A 1.437(3) . ?
O4 C4D 1.447(4) . ?
C4A C4BX 1.431(11) . ?
C4A C4B 1.540(7) . ?
C4A H59A 0.9900 . ?
C4A H59B 0.9900 . ?
C4A H59C 0.9900 . ?
C4A H59D 0.9900 . ?
C4B C4C 1.441(7) . ?
C4B H60A 0.9900 . ?
C4B H60B 0.9900 . ?
C4C C4BX 1.481(13) . ?
C4C C4D 1.485(5) . ?
C4C H61A 0.9900 . ?
C4C H61B 0.9900 . ?
C4C H61C 0.9900 . ?
C4C H61D 0.9900 . ?
C4D H62A 0.9900 . ?
C4D H62B 0.9900 . ?
C4BX H4B1 0.9900 . ?
C4BX H4B2 0.9900 . ?
